data_5910097
loop_
_publ_author_name
'Wyckoff, R. W. G.'

_publ_section_title
;
Page 38 from the second edition supplement of The Structure of Crystals by 
Wyckoff R W G. published by Reinhold PublishingCorporation, INC, Camden,N. J.
in 1935 & http://database.iem.ac.ru/mincryst/
;
_journal_name_full 'The second edition supplement of The Structure of Crystals'
_journal_page_first 38
_journal_page_last 38
_journal_year 1935
_chemical_formula_structural FeCl3
_chemical_formula_sum 'Cl3 Fe'
_chemical_name_systematic molysite
_symmetry_cell_setting trigonal
_symmetry_Int_Tables_number 148
_symmetry_space_group_name_H-M 'R -3'
_audit_creation_date 2005-10-12
_audit_creation_method
;
Page 38 from the second edition supplement of The Structure of Crystals by 
Wyckoff R W G. published by Reinhold PublishingCorporation, INC, Camden,N. J.
in 1935 & http://database.iem.ac.ru/mincryst/
;
_audit_update_record 'created by Girish Upreti, Portland State University'
_cell_angle_alpha 52.30
_cell_angle_beta 52.30
_cell_angle_gamma 52.30
_cell_length_a 6.69
_cell_length_b 6.69
_cell_length_c 6.69
_cell_volume 173.426
_cod_original_formula_sum 'Fe Cl3'
_cod_database_code 5910097

loop_
_atom_site_fract_x
_atom_site_fract_y
_atom_site_fract_z
_atom_site_label
0.33330 0.33330 0.33330 Fe
-0.25600 0.41000 0.07700 Cl
